data_4508012
loop_
_publ_author_name
'Bhattacharya, Suman'
'Saraswatula, Viswanadha G.'
'Saha, Binoy K.'

_publ_section_title
;
 Thermal Expansion in Alkane Diacids---Another Property Showing
 Alternation in an Odd--Even Series
;
_journal_issue 8
_journal_name_full 'Crystal Growth &amp; Design'
_journal_page_first 3651
_journal_paper_doi 10.1021/cg400668w
_journal_volume 13
_journal_year 2013
_chemical_formula_moiety 'C6 H10 O4'
_chemical_formula_sum 'C6 H10 O4'
_chemical_formula_weight 146.14
_chemical_name_common C6-220-polymorph-I
_chemical_name_systematic 'Hexane-1,6-dioic acid'
_space_group_crystal_system monoclinic
_space_group_IT_number 14
_space_group_name_Hall '-P 2ybc'
_space_group_name_H-M_alt 'P 1 21/c 1'
_symmetry_space_group_name_Hall '-P 2ybc'
_symmetry_space_group_name_H-M 'P 1 21/c 1'
_atom_sites_solution_hydrogens geom
_atom_sites_solution_primary direct
_atom_sites_solution_secondary difmap
_audit_creation_date 2012-12-07
_audit_creation_method
;
  Olex2 1.2
  (compiled 2012.05.09 svn.r2324, GUI svn.r4230)
;
_cell_angle_alpha 90.00
_cell_angle_beta 111.554(18)
_cell_angle_gamma 90.00
_cell_formula_units_Z 2
_cell_length_a 7.2613(14)
_cell_length_b 5.1409(9)
_cell_length_c 10.050(3)
_cell_measurement_reflns_used 727
_cell_measurement_temperature 220(2)
_cell_measurement_theta_max 29.2365
_cell_measurement_theta_min 4.2869
_cell_volume 348.93(14)
_computing_cell_refinement
;
CrysAlisPro, Agilent Technologies,
Version 1.171.36.20 (release 27-06-2012 CrysAlis171 .NET)
(compiled Jul 11 2012,15:38:31)
;
_computing_data_collection
;
CrysAlisPro, Agilent Technologies,
Version 1.171.36.20 (release 27-06-2012 CrysAlis171 .NET)
(compiled Jul 11 2012,15:38:31)
;
_computing_data_reduction
;
CrysAlisPro, Agilent Technologies,
Version 1.171.36.20 (release 27-06-2012 CrysAlis171 .NET)
(compiled Jul 11 2012,15:38:31)
;
_computing_molecular_graphics
;
O. V. Dolomanov, L. J. Bourhis, R. J. Gildea, J. A. K. Howard and H. Puschmann,
OLEX2: a complete structure solution, refinement and analysis program.
J. Appl. Cryst. (2009). 42, 339-341.
;
_computing_publication_material
;
O. V. Dolomanov, L. J. Bourhis, R. J. Gildea, J. A. K. Howard and H. Puschmann,
OLEX2: a complete structure solution, refinement and analysis program.
J. Appl. Cryst. (2009). 42, 339-341.
;
_computing_structure_refinement
;
SHELXL, G.M. Sheldrick, Acta Cryst.
(2008). A64, 112-122
;
_computing_structure_solution
;
SHELXS, G.M. Sheldrick, Acta Cryst.
(2008). A64, 112-122
;
_diffrn_ambient_temperature 220(2)
_diffrn_detector_area_resol_mean 15.9821
_diffrn_measured_fraction_theta_full 0.9937
_diffrn_measured_fraction_theta_max 0.9367
_diffrn_measurement_details
;
  1 omega  -39.00   38.00   1.0000    5.0000
omega____ theta____ kappa____ phi______ frames
    -      -17.4178   37.0000   60.0000 77

  2 omega  -25.00   10.00   1.0000    5.0000
omega____ theta____ kappa____ phi______ frames
    -      -17.4178  -99.0000   90.0000 35

  3 omega  -24.00   45.00   1.0000    5.0000
omega____ theta____ kappa____ phi______ frames
    -      -17.4178   57.0000  -60.0000 69

  4 omega  -54.00  -24.00   1.0000    5.0000
omega____ theta____ kappa____ phi______ frames
    -      -17.4178  -77.0000    0.0000 30

  5 omega   36.00   76.00   1.0000    5.0000
omega____ theta____ kappa____ phi______ frames
    -       19.1366  178.0000 -120.0000 40

  6 omega  -25.00    0.00   1.0000    5.0000
omega____ theta____ kappa____ phi______ frames
    -      -17.4178  -99.0000 -120.0000 25
;
_diffrn_measurement_device_type 'Xcalibur, Eos'
_diffrn_measurement_method '\w scans'
_diffrn_orient_matrix_UB_11 -0.0243403000
_diffrn_orient_matrix_UB_12 -0.1197710000
_diffrn_orient_matrix_UB_13 0.0246654000
_diffrn_orient_matrix_UB_21 0.0804382000
_diffrn_orient_matrix_UB_22 -0.0606474000
_diffrn_orient_matrix_UB_23 -0.0120717000
_diffrn_orient_matrix_UB_31 0.0622582000
_diffrn_orient_matrix_UB_32 0.0315289000
_diffrn_orient_matrix_UB_33 0.0707650000
_diffrn_radiation_monochromator graphite
_diffrn_radiation_type 'Mo K\a'
_diffrn_radiation_wavelength 0.7107
_diffrn_reflns_av_R_equivalents 0.0262
_diffrn_reflns_av_unetI/netI 0.0293
_diffrn_reflns_limit_h_max 9
_diffrn_reflns_limit_h_min -9
_diffrn_reflns_limit_k_max 7
_diffrn_reflns_limit_k_min -6
_diffrn_reflns_limit_l_max 13
_diffrn_reflns_limit_l_min -13
_diffrn_reflns_number 1734
_diffrn_reflns_theta_full 25.00
_diffrn_reflns_theta_max 28.96
_diffrn_reflns_theta_min 4.30
_diffrn_source 'Enhance (Mo) X-ray Source'
_exptl_absorpt_coefficient_mu 0.118
_exptl_absorpt_correction_T_max 0.981
_exptl_absorpt_correction_T_min 0.953
_exptl_absorpt_correction_type multi-scan
_exptl_absorpt_process_details
;
CrysAlisPro, Agilent Technologies,
Version 1.171.36.20 (release 27-06-2012 CrysAlis171 .NET)
(compiled Jul 11 2012,15:38:31)
Empirical absorption correction using spherical harmonics,
 implemented in SCALE3 ABSPACK scaling algorithm.
;
_exptl_crystal_colour colourless
_exptl_crystal_density_diffrn 1.391
_exptl_crystal_density_method 'not measured'
_exptl_crystal_description plate
_exptl_crystal_F_000 156
_exptl_crystal_size_max 0.46
_exptl_crystal_size_mid 0.34
_exptl_crystal_size_min 0.16
_refine_diff_density_max 0.338
_refine_diff_density_min -0.325
_refine_diff_density_rms 0.078
_refine_ls_extinction_method none
_refine_ls_goodness_of_fit_ref 1.253
_refine_ls_hydrogen_treatment mixed
_refine_ls_matrix_type full
_refine_ls_number_parameters 50
_refine_ls_number_reflns 809
_refine_ls_number_restraints 1
_refine_ls_restrained_S_all 1.253
_refine_ls_R_factor_all 0.0686
_refine_ls_R_factor_gt 0.0600
_refine_ls_shift/su_max 0.000
_refine_ls_shift/su_mean 0.000
_refine_ls_structure_factor_coef Fsqd
_refine_ls_weighting_details 'calc w=1/[\s^2^(Fo^2^)+(0.0693P)^2^+0.2513P] where P=(Fo^2^+2Fc^2^)/3'
_refine_ls_weighting_scheme calc
_refine_ls_wR_factor_gt 0.1787
_refine_ls_wR_factor_ref 0.1844
_reflns_number_gt 674
_reflns_number_total 916
_reflns_threshold_expression >2sigma(I)
_cod_data_source_file cg400668w_si_002.cif
_cod_data_source_block C6-220
_cod_database_code 4508012

loop_
_space_group_symop_id
_space_group_symop_operation_xyz
1 'x, y, z'
2 '-x, y+1/2, -z+1/2'
3 '-x, -y, -z'
4 'x, -y-1/2, z-1/2'

loop_
_atom_site_label
_atom_site_type_symbol
_atom_site_fract_x
_atom_site_fract_y
_atom_site_fract_z
_atom_site_U_iso_or_equiv
_atom_site_adp_type
_atom_site_occupancy
_atom_site_symmetry_multiplicity
_atom_site_calc_flag
_atom_site_refinement_flags
O1 O 0.7058(3) 0.0990(4) 0.13134(18) 0.0447(6) Uani 1 1 d .
C2 C 0.6708(3) -0.0899(5) 0.1913(2) 0.0316(6) Uani 1 1 d .
O3 O 0.5239(3) -0.2486(4) 0.12978(19) 0.0458(6) Uani 1 1 d D
C4 C 0.9481(3) 0.0350(5) 0.4216(2) 0.0330(6) Uani 1 1 d .
H4A H 0.8865 0.2045 0.4145 0.040 Uiso 1 1 calc R
H4B H 1.0454 0.0463 0.3767 0.040 Uiso 1 1 calc R
C5 C 0.7922(3) -0.1624(5) 0.3425(2) 0.0338(6) Uani 1 1 d .
H5A H 0.8568 -0.3275 0.3422 0.041 Uiso 1 1 calc R
H5B H 0.7042 -0.1871 0.3944 0.041 Uiso 1 1 calc R
H3 H 0.450(6) -0.187(9) 0.047(3) 0.100(15) Uiso 1 1 d D

loop_
_atom_site_aniso_label
_atom_site_aniso_U_11
_atom_site_aniso_U_22
_atom_site_aniso_U_33
_atom_site_aniso_U_23
_atom_site_aniso_U_13
_atom_site_aniso_U_12
O1 0.0425(11) 0.0497(12) 0.0325(9) 0.0109(8) 0.0027(7) -0.0122(9)
C2 0.0291(11) 0.0338(12) 0.0294(11) 0.0021(9) 0.0078(8) 0.0008(9)
O3 0.0426(11) 0.0466(12) 0.0352(9) 0.0077(8) -0.0011(8) -0.0147(9)
C4 0.0310(11) 0.0355(12) 0.0279(11) 0.0050(9) 0.0052(9) -0.0001(10)
C5 0.0362(12) 0.0333(12) 0.0278(11) 0.0049(9) 0.0068(9) 0.0008(10)

loop_
_atom_type_symbol
_atom_type_description
_atom_type_scat_dispersion_real
_atom_type_scat_dispersion_imag
_atom_type_scat_source
C C 0.0033 0.0016 'International Tables Vol C Tables 4.2.6.8 and 6.1.1.4'
H H 0.0000 0.0000 'International Tables Vol C Tables 4.2.6.8 and 6.1.1.4'
O O 0.0106 0.0060 'International Tables Vol C Tables 4.2.6.8 and 6.1.1.4'

loop_
_geom_angle_atom_site_label_1
_geom_angle_atom_site_label_2
_geom_angle_atom_site_label_3
_geom_angle
_geom_angle_site_symmetry_1
_geom_angle_site_symmetry_3
O1 C2 O3 123.1(2) . .
O1 C2 C5 123.3(2) . .
O3 C2 C5 113.5(2) . .
C2 O3 H3 110(3) . .
C4 C4 H4A 109.2 3_756 .
C4 C4 H4B 109.2 3_756 .
H4A C4 H4B 107.9 . .
C5 C4 C4 112.1(2) . 3_756
C5 C4 H4A 109.2 . .
C5 C4 H4B 109.2 . .
C2 C5 C4 114.5(2) . .
C2 C5 H5A 108.6 . .
C2 C5 H5B 108.6 . .
C4 C5 H5A 108.6 . .
C4 C5 H5B 108.6 . .
H5A C5 H5B 107.6 . .

loop_
_geom_bond_atom_site_label_1
_geom_bond_atom_site_label_2
_geom_bond_distance
_geom_bond_site_symmetry_2
O1 C2 1.218(3) .
C2 O3 1.304(3) .
C2 C5 1.497(3) .
O3 H3 0.869(19) .
C4 C4 1.520(4) 3_756
C4 H4A 0.9700 .
C4 H4B 0.9700 .
C4 C5 1.511(3) .
C5 H5A 0.9700 .
C5 H5B 0.9700 .
